data_7718236
loop_
_publ_author_name
'Some&#x15f;an, Adrian-Alexandru'
'Roisnel, Thierry'
'Sarazin, Yann'

_publ_section_title
;
 Of perfluorinated aryllead(II) complexes.
;
_journal_issue 2
_journal_name_full 'Dalton transactions (Cambridge, England : 2003)'
_journal_page_first 482
_journal_page_last 486
_journal_paper_doi 10.1039/d4dt03167a
_journal_volume 54
_journal_year 2025
_chemical_compound_source 'synthesis as described'
_chemical_formula_moiety 'C16 H8 F10 O2 Pb'
_chemical_formula_sum 'C16 H8 F10 O2 Pb'
_chemical_formula_weight 629.41
_space_group_crystal_system triclinic
_space_group_IT_number 2
_space_group_name_Hall '-P 1'
_space_group_name_H-M_alt 'P -1'
_atom_sites_solution_hydrogens geom
_atom_sites_solution_primary dual
_audit_update_record
;
2024-11-06 deposited with the CCDC.	2024-11-28 downloaded from the CCDC.
;
_cell_angle_alpha 95.693(3)
_cell_angle_beta 91.114(4)
_cell_angle_gamma 115.308(3)
_cell_formula_units_Z 2
_cell_length_a 7.8568(8)
_cell_length_b 7.9859(8)
_cell_length_c 15.6528(15)
_cell_measurement_reflns_used 9904
_cell_measurement_temperature 150(2)
_cell_measurement_theta_max 27.5009
_cell_measurement_theta_min 2.8416
_cell_measurement_wavelength 0.710730
_cell_volume 881.38(15)
_computing_cell_refinement 'APEX3 (Bruker, 2015)'
_computing_data_collection 'Bruker APEX3 (Bruker, 2015)'
_computing_data_reduction 'SAINT (Bruker, 2014)'
_computing_molecular_graphics
;
   'SXGRAPH (L. Farrugia, 1999), Mercury (CSD, 2020)'
;
_computing_publication_material 'CRYSCALC (T. Roisnel, local program, 2023)'
_computing_structure_refinement 'SHELXL-2019_2 (Sheldrick, 2019)'
_computing_structure_solution 'SHELXT 2018_2 (Sheldrick, 2018)'
_diffrn_ambient_temperature 150(2)
_diffrn_detector CMOS-PHOTON70
_diffrn_detector_area_resol_mean 7.39
_diffrn_measured_fraction_theta_full 0.992
_diffrn_measured_fraction_theta_max 0.985
_diffrn_measurement_device_type 'D8 VENTURE Bruker AXS'
_diffrn_measurement_method 'rotation images'
_diffrn_orient_matrix_UB_11 -0.0144571
_diffrn_orient_matrix_UB_12 0.1084959
_diffrn_orient_matrix_UB_13 -0.0201457
_diffrn_orient_matrix_UB_21 -0.1403673
_diffrn_orient_matrix_UB_22 -0.0724276
_diffrn_orient_matrix_UB_23 -0.0032567
_diffrn_orient_matrix_UB_31 -0.0020318
_diffrn_orient_matrix_UB_32 0.0494432
_diffrn_orient_matrix_UB_33 0.0610337
_diffrn_radiation_monochromator 'multilayer monochromator'
_diffrn_radiation_probe x-ray
_diffrn_radiation_source 'Incoatec microfocus sealed tube'
_diffrn_radiation_type MoK\a
_diffrn_radiation_wavelength 0.71073
_diffrn_reflns_av_R_equivalents 0.0322
_diffrn_reflns_av_unetI/netI 0.0338
_diffrn_reflns_limit_h_max 10
_diffrn_reflns_limit_h_min -10
_diffrn_reflns_limit_k_max 10
_diffrn_reflns_limit_k_min -10
_diffrn_reflns_limit_l_max 18
_diffrn_reflns_limit_l_min -20
_diffrn_reflns_number 10064
_diffrn_reflns_theta_full 25.242
_diffrn_reflns_theta_max 27.501
_diffrn_reflns_theta_min 2.622
_diffrn_source_current 1.00
_diffrn_source_power 50.0
_diffrn_source_voltage 50.00
_exptl_absorpt_coefficient_mu 9.682
_exptl_absorpt_correction_T_max 0.461
_exptl_absorpt_correction_T_min 0.235
_exptl_absorpt_correction_type multi-scan
_exptl_absorpt_process_details
;
  [Sheldrick, G.M. (2014). SADABS Bruker AXS Inc., Madison, Wisconsin, USA]
;
_exptl_crystal_colour colourless
_exptl_crystal_density_diffrn 2.372
_exptl_crystal_description block
_exptl_crystal_F_000 584
_exptl_crystal_size_max 0.190
_exptl_crystal_size_mid 0.120
_exptl_crystal_size_min 0.080
_refine_diff_density_max 1.806
_refine_diff_density_min -1.857
_refine_diff_density_rms 0.142
_refine_ls_extinction_method none
_refine_ls_goodness_of_fit_ref 1.036
_refine_ls_hydrogen_treatment constr
_refine_ls_matrix_type full
_refine_ls_number_parameters 263
_refine_ls_number_reflns 3994
_refine_ls_number_restraints 0
_refine_ls_restrained_S_all 1.036
_refine_ls_R_factor_all 0.0252
_refine_ls_R_factor_gt 0.0238
_refine_ls_shift/su_max 0.001
_refine_ls_shift/su_mean 0.000
_refine_ls_structure_factor_coef Fsqd
_refine_ls_weighting_details 'w=1/[\s^2^(Fo^2^)+4.7867P] where P=(Fo^2^+2Fc^2^)/3'
_refine_ls_weighting_scheme calc
_refine_ls_wR_factor_gt 0.0572
_refine_ls_wR_factor_ref 0.0578
_reflns_number_gt 3859
_reflns_number_total 3994
_reflns_threshold_expression >2sigma(I)
_cod_data_source_file d4dt03167a2.cif
_cod_data_source_block Pb_C6F5_4
_cod_database_code 7718236

loop_
_space_group_symop_operation_xyz
'x, y, z'
'-x, -y, -z'

loop_
_atom_site_label
_atom_site_type_symbol
_atom_site_fract_x
_atom_site_fract_y
_atom_site_fract_z
_atom_site_U_iso_or_equiv
_atom_site_adp_type
_atom_site_occupancy
_atom_site_site_symmetry_order
_atom_site_calc_flag
_atom_site_refinement_flags_posn
_atom_site_refinement_flags_adp
_atom_site_refinement_flags_occupancy
_atom_site_disorder_assembly
_atom_site_disorder_group
Pb1 Pb 0.03876(2) 0.00177(2) 0.23949(2) 0.01971(6) Uani 1 1 d . . . . .
C1 C 0.1275(6) 0.2269(6) 0.1423(3) 0.0207(8) Uani 1 1 d . . . . .
C2 C 0.1945(6) 0.1891(6) 0.0661(3) 0.0211(8) Uani 1 1 d . . . . .
C3 C 0.2497(7) 0.3078(6) 0.0030(3) 0.0250(9) Uani 1 1 d . . . . .
C4 C 0.2359(7) 0.4744(6) 0.0164(3) 0.0273(10) Uani 1 1 d . . . . .
C5 C 0.1686(7) 0.5192(6) 0.0916(3) 0.0253(9) Uani 1 1 d . . . . .
C6 C 0.1169(6) 0.3962(6) 0.1524(3) 0.0223(8) Uani 1 1 d . . . . .
F7 F 0.2104(4) 0.0261(4) 0.04946(18) 0.0309(6) Uani 1 1 d . . . . .
F8 F 0.3163(5) 0.2641(5) -0.07039(19) 0.0405(7) Uani 1 1 d . . . . .
F9 F 0.2891(5) 0.5926(5) -0.0437(2) 0.0425(8) Uani 1 1 d . . . . .
F10 F 0.1537(5) 0.6811(4) 0.1037(2) 0.0373(7) Uani 1 1 d . . . . .
F11 F 0.0501(4) 0.4481(4) 0.22453(18) 0.0325(6) Uani 1 1 d . . . . .
C21 C 0.1182(7) 0.2231(6) 0.3613(3) 0.0238(9) Uani 1 1 d . . . . .
C22 C 0.2711(7) 0.3961(6) 0.3735(3) 0.0245(9) Uani 1 1 d . . . . .
C23 C 0.3132(7) 0.5157(7) 0.4486(3) 0.0303(10) Uani 1 1 d . . . . .
C24 C 0.2016(8) 0.4630(8) 0.5159(3) 0.0343(11) Uani 1 1 d . . . . .
C25 C 0.0464(8) 0.2910(8) 0.5081(3) 0.0331(11) Uani 1 1 d . . . . .
C26 C 0.0088(7) 0.1775(7) 0.4312(3) 0.0278(10) Uani 1 1 d . . . . .
F27 F 0.3890(4) 0.4560(4) 0.30961(19) 0.0327(6) Uani 1 1 d . . . . .
F28 F 0.4635(5) 0.6854(4) 0.4567(2) 0.0438(8) Uani 1 1 d . . . . .
F29 F 0.2416(6) 0.5772(5) 0.5907(2) 0.0529(9) Uani 1 1 d . . . . .
F30 F -0.0631(5) 0.2398(6) 0.5743(2) 0.0494(9) Uani 1 1 d . . . . .
F31 F -0.1465(4) 0.0105(4) 0.4252(2) 0.0366(7) Uani 1 1 d . . . . .
O41 O 0.3908(5) 0.0693(5) 0.2529(2) 0.0313(8) Uani 1 1 d . . . . .
C42 C 0.4526(7) -0.0272(8) 0.3103(3) 0.0333(11) Uani 1 1 d . . . . .
H42A H 0.342174 -0.118852 0.336071 0.040 Uiso 1 1 calc R U . . .
H42B H 0.538317 0.063287 0.357491 0.040 Uiso 1 1 calc R U . . .
C43 C 0.5534(7) -0.1262(7) 0.2625(3) 0.0289(10) Uani 1 1 d . . . . .
H43A H 0.600481 -0.187087 0.302960 0.035 Uiso 1 1 calc R U . . .
H43B H 0.465028 -0.223943 0.218356 0.035 Uiso 1 1 calc R U . . .
O44 O 0.7088(4) 0.0054(5) 0.2220(2) 0.0262(7) Uani 1 1 d . . . . .
C45 C 0.6410(7) 0.0943(7) 0.1633(3) 0.0258(9) Uani 1 1 d . . . . .
H45A H 0.549237 -0.000774 0.119264 0.031 Uiso 1 1 calc R U . . .
H45B H 0.747551 0.181175 0.133604 0.031 Uiso 1 1 calc R U . . .
C46 C 0.5483(6) 0.1993(6) 0.2126(3) 0.0239(9) Uani 1 1 d . . . . .
H46A H 0.639784 0.293874 0.256833 0.029 Uiso 1 1 calc R U . . .
H46B H 0.504194 0.264303 0.173130 0.029 Uiso 1 1 calc R U . . .

loop_
_atom_site_aniso_label
_atom_site_aniso_U_11
_atom_site_aniso_U_22
_atom_site_aniso_U_33
_atom_site_aniso_U_23
_atom_site_aniso_U_13
_atom_site_aniso_U_12
Pb1 0.01972(8) 0.01949(8) 0.02399(9) 0.00787(5) 0.00611(6) 0.01100(6)
C1 0.019(2) 0.0226(19) 0.022(2) 0.0058(16) 0.0017(16) 0.0103(16)
C2 0.023(2) 0.0214(19) 0.021(2) 0.0029(15) 0.0009(16) 0.0113(17)
C3 0.025(2) 0.032(2) 0.019(2) 0.0042(17) 0.0037(17) 0.0135(19)
C4 0.028(2) 0.030(2) 0.025(2) 0.0159(18) 0.0029(18) 0.0113(19)
C5 0.028(2) 0.0189(19) 0.031(2) 0.0041(17) -0.0026(18) 0.0122(17)
C6 0.024(2) 0.024(2) 0.022(2) 0.0032(16) 0.0038(17) 0.0141(17)
F7 0.0415(16) 0.0266(13) 0.0305(15) 0.0008(11) 0.0030(12) 0.0209(12)
F8 0.054(2) 0.0559(19) 0.0221(14) 0.0086(13) 0.0154(13) 0.0317(17)
F9 0.053(2) 0.0440(17) 0.0372(17) 0.0280(14) 0.0135(15) 0.0222(15)
F10 0.0482(19) 0.0249(13) 0.0470(18) 0.0092(12) 0.0019(14) 0.0225(13)
F11 0.0465(17) 0.0367(15) 0.0265(14) 0.0044(11) 0.0092(13) 0.0290(14)
C21 0.026(2) 0.028(2) 0.024(2) 0.0081(17) 0.0055(17) 0.0155(18)
C22 0.025(2) 0.029(2) 0.024(2) 0.0079(17) 0.0034(17) 0.0144(18)
C23 0.033(3) 0.028(2) 0.033(3) 0.0024(19) -0.004(2) 0.017(2)
C24 0.046(3) 0.042(3) 0.022(2) -0.003(2) -0.005(2) 0.028(2)
C25 0.042(3) 0.052(3) 0.021(2) 0.012(2) 0.011(2) 0.033(3)
C26 0.028(2) 0.035(2) 0.029(2) 0.0143(19) 0.0094(19) 0.020(2)
F27 0.0307(15) 0.0280(13) 0.0346(16) 0.0075(11) 0.0089(12) 0.0070(12)
F28 0.0443(19) 0.0318(15) 0.0473(19) -0.0038(13) -0.0117(15) 0.0113(14)
F29 0.075(3) 0.063(2) 0.0281(17) -0.0126(15) -0.0084(17) 0.042(2)
F30 0.060(2) 0.077(2) 0.0273(16) 0.0193(16) 0.0229(15) 0.042(2)
F31 0.0308(15) 0.0414(16) 0.0398(17) 0.0186(13) 0.0128(13) 0.0143(13)
O41 0.0224(16) 0.0439(19) 0.0389(19) 0.0239(16) 0.0134(14) 0.0207(15)
C42 0.026(2) 0.049(3) 0.035(3) 0.025(2) 0.012(2) 0.021(2)
C43 0.022(2) 0.029(2) 0.039(3) 0.016(2) 0.0032(19) 0.0108(18)
O44 0.0209(15) 0.0333(16) 0.0322(18) 0.0156(14) 0.0072(13) 0.0164(13)
C45 0.023(2) 0.036(2) 0.025(2) 0.0129(18) 0.0072(17) 0.0165(19)
C46 0.021(2) 0.027(2) 0.029(2) 0.0108(17) 0.0059(17) 0.0124(17)

loop_
_atom_type_symbol
_atom_type_description
_atom_type_scat_dispersion_real
_atom_type_scat_dispersion_imag
_atom_type_scat_source
C C 0.0033 0.0016 'International Tables Vol C Tables 4.2.6.8 and 6.1.1.4'
H H 0.0000 0.0000 'International Tables Vol C Tables 4.2.6.8 and 6.1.1.4'
F F 0.0171 0.0103 'International Tables Vol C Tables 4.2.6.8 and 6.1.1.4'
O O 0.0106 0.0060 'International Tables Vol C Tables 4.2.6.8 and 6.1.1.4'
Pb Pb -3.3944 10.1111 'International Tables Vol C Tables 4.2.6.8 and 6.1.1.4'

loop_
_geom_angle_atom_site_label_1
_geom_angle_atom_site_label_2
_geom_angle_atom_site_label_3
_geom_angle
_geom_angle_site_symmetry_1
_geom_angle_site_symmetry_3
_geom_angle_publ_flag
C21 Pb1 C1 93.89(15) . . ?
C21 Pb1 O41 84.28(14) . . ?
C1 Pb1 O41 86.08(13) . . ?
C21 Pb1 O44 89.94(13) . 1_455 ?
C1 Pb1 O44 84.18(12) . 1_455 ?
O41 Pb1 O44 168.31(10) . 1_455 ?
C2 C1 C6 114.8(4) . . ?
C2 C1 Pb1 118.1(3) . . ?
C6 C1 Pb1 127.1(3) . . ?
F7 C2 C1 119.6(4) . . ?
F7 C2 C3 116.2(4) . . ?
C1 C2 C3 124.2(4) . . ?
F8 C3 C4 119.7(4) . . ?
F8 C3 C2 121.6(4) . . ?
C4 C3 C2 118.6(4) . . ?
F9 C4 C5 120.5(4) . . ?
F9 C4 C3 119.9(4) . . ?
C5 C4 C3 119.7(4) . . ?
F10 C5 C4 119.3(4) . . ?
F10 C5 C6 121.5(4) . . ?
C4 C5 C6 119.2(4) . . ?
F11 C6 C5 116.1(4) . . ?
F11 C6 C1 120.3(4) . . ?
C5 C6 C1 123.5(4) . . ?
C22 C21 C26 114.7(4) . . ?
C22 C21 Pb1 126.8(3) . . ?
C26 C21 Pb1 118.5(3) . . ?
F27 C22 C23 116.5(4) . . ?
F27 C22 C21 120.1(4) . . ?
C23 C22 C21 123.4(4) . . ?
F28 C23 C24 119.4(5) . . ?
F28 C23 C22 121.0(5) . . ?
C24 C23 C22 119.5(5) . . ?
F29 C24 C23 120.6(5) . . ?
F29 C24 C25 119.4(5) . . ?
C23 C24 C25 120.0(5) . . ?
F30 C25 C26 121.9(5) . . ?
F30 C25 C24 119.9(5) . . ?
C26 C25 C24 118.2(4) . . ?
F31 C26 C25 116.7(4) . . ?
F31 C26 C21 119.1(4) . . ?
C25 C26 C21 124.2(5) . . ?
C46 O41 C42 110.6(3) . . ?
C46 O41 Pb1 129.8(3) . . ?
C42 O41 Pb1 119.5(3) . . ?
O41 C42 C43 110.4(4) . . ?
O41 C42 H42A 109.6 . . ?
C43 C42 H42A 109.6 . . ?
O41 C42 H42B 109.6 . . ?
C43 C42 H42B 109.6 . . ?
H42A C42 H42B 108.1 . . ?
O44 C43 C42 109.6(4) . . ?
O44 C43 H43A 109.8 . . ?
C42 C43 H43A 109.8 . . ?
O44 C43 H43B 109.8 . . ?
C42 C43 H43B 109.8 . . ?
H43A C43 H43B 108.2 . . ?
C43 O44 C45 109.9(3) . . ?
C43 O44 Pb1 118.8(2) . 1_655 ?
C45 O44 Pb1 130.1(2) . 1_655 ?
O44 C45 C46 109.0(4) . . ?
O44 C45 H45A 109.9 . . ?
C46 C45 H45A 109.9 . . ?
O44 C45 H45B 109.9 . . ?
C46 C45 H45B 109.9 . . ?
H45A C45 H45B 108.3 . . ?
O41 C46 C45 108.8(4) . . ?
O41 C46 H46A 109.9 . . ?
C45 C46 H46A 109.9 . . ?
O41 C46 H46B 109.9 . . ?
C45 C46 H46B 109.9 . . ?
H46A C46 H46B 108.3 . . ?

loop_
_geom_bond_atom_site_label_1
_geom_bond_atom_site_label_2
_geom_bond_distance
_geom_bond_site_symmetry_2
_geom_bond_publ_flag
Pb1 C21 2.343(5) . ?
Pb1 C1 2.355(4) . ?
Pb1 O41 2.581(3) . ?
Pb1 O44 2.614(3) 1_455 ?
C1 C2 1.371(6) . ?
C1 C6 1.384(6) . ?
C2 F7 1.360(5) . ?
C2 C3 1.383(6) . ?
C3 F8 1.347(5) . ?
C3 C4 1.377(7) . ?
C4 F9 1.343(5) . ?
C4 C5 1.376(7) . ?
C5 F10 1.343(5) . ?
C5 C6 1.377(6) . ?
C6 F11 1.356(5) . ?
C21 C22 1.381(7) . ?
C21 C26 1.384(6) . ?
C22 F27 1.356(5) . ?
C22 C23 1.376(7) . ?
C23 F28 1.356(6) . ?
C23 C24 1.366(8) . ?
C24 F29 1.353(6) . ?
C24 C25 1.385(8) . ?
C25 F30 1.340(6) . ?
C25 C26 1.379(7) . ?
C26 F31 1.363(6) . ?
O41 C46 1.439(5) . ?
O41 C42 1.442(6) . ?
C42 C43 1.501(7) . ?
C42 H42A 0.9900 . ?
C42 H42B 0.9900 . ?
C43 O44 1.436(5) . ?
C43 H43A 0.9900 . ?
C43 H43B 0.9900 . ?
O44 C45 1.438(5) . ?
C45 C46 1.498(6) . ?
C45 H45A 0.9900 . ?
C45 H45B 0.9900 . ?
C46 H46A 0.9900 . ?
C46 H46B 0.9900 . ?

loop_
_geom_torsion_atom_site_label_1
_geom_torsion_atom_site_label_2
_geom_torsion_atom_site_label_3
_geom_torsion_atom_site_label_4
_geom_torsion
_geom_torsion_site_symmetry_1
_geom_torsion_site_symmetry_2
_geom_torsion_site_symmetry_3
_geom_torsion_site_symmetry_4
_geom_torsion_publ_flag
C6 C1 C2 F7 -179.9(4) . . . . ?
Pb1 C1 C2 F7 -1.0(6) . . . . ?
C6 C1 C2 C3 0.5(7) . . . . ?
Pb1 C1 C2 C3 179.3(4) . . . . ?
F7 C2 C3 F8 -0.3(7) . . . . ?
C1 C2 C3 F8 179.3(4) . . . . ?
F7 C2 C3 C4 179.8(4) . . . . ?
C1 C2 C3 C4 -0.6(7) . . . . ?
F8 C3 C4 F9 -0.1(7) . . . . ?
C2 C3 C4 F9 179.8(4) . . . . ?
F8 C3 C4 C5 -179.7(4) . . . . ?
C2 C3 C4 C5 0.2(7) . . . . ?
F9 C4 C5 F10 1.1(7) . . . . ?
C3 C4 C5 F10 -179.3(4) . . . . ?
F9 C4 C5 C6 -179.3(4) . . . . ?
C3 C4 C5 C6 0.2(7) . . . . ?
F10 C5 C6 F11 0.2(7) . . . . ?
C4 C5 C6 F11 -179.4(4) . . . . ?
F10 C5 C6 C1 179.2(4) . . . . ?
C4 C5 C6 C1 -0.3(7) . . . . ?
C2 C1 C6 F11 179.0(4) . . . . ?
Pb1 C1 C6 F11 0.3(6) . . . . ?
C2 C1 C6 C5 0.0(7) . . . . ?
Pb1 C1 C6 C5 -178.7(3) . . . . ?
C26 C21 C22 F27 179.8(4) . . . . ?
Pb1 C21 C22 F27 2.9(6) . . . . ?
C26 C21 C22 C23 -0.1(7) . . . . ?
Pb1 C21 C22 C23 -177.1(3) . . . . ?
F27 C22 C23 F28 1.1(7) . . . . ?
C21 C22 C23 F28 -178.9(4) . . . . ?
F27 C22 C23 C24 -179.2(4) . . . . ?
C21 C22 C23 C24 0.8(7) . . . . ?
F28 C23 C24 F29 -1.1(7) . . . . ?
C22 C23 C24 F29 179.2(4) . . . . ?
F28 C23 C24 C25 179.2(4) . . . . ?
C22 C23 C24 C25 -0.5(8) . . . . ?
F29 C24 C25 F30 0.5(7) . . . . ?
C23 C24 C25 F30 -179.9(5) . . . . ?
F29 C24 C25 C26 179.9(4) . . . . ?
C23 C24 C25 C26 -0.4(8) . . . . ?
F30 C25 C26 F31 0.5(7) . . . . ?
C24 C25 C26 F31 -179.0(4) . . . . ?
F30 C25 C26 C21 -179.4(5) . . . . ?
C24 C25 C26 C21 1.1(7) . . . . ?
C22 C21 C26 F31 179.3(4) . . . . ?
Pb1 C21 C26 F31 -3.5(6) . . . . ?
C22 C21 C26 C25 -0.8(7) . . . . ?
Pb1 C21 C26 C25 176.4(4) . . . . ?
C46 O41 C42 C43 -57.4(5) . . . . ?
Pb1 O41 C42 C43 124.4(3) . . . . ?
O41 C42 C43 O44 56.8(5) . . . . ?
C42 C43 O44 C45 -59.3(5) . . . . ?
C42 C43 O44 Pb1 132.2(3) . . . 1_655 ?
C43 O44 C45 C46 61.9(5) . . . . ?
Pb1 O44 C45 C46 -131.4(3) 1_655 . . . ?
C42 O41 C46 C45 59.3(5) . . . . ?
Pb1 O41 C46 C45 -122.8(4) . . . . ?
O44 C45 C46 O41 -61.2(5) . . . . ?
